data_1557658
loop_
_publ_author_name
'Karim, Suhana'
'Chakraborty, Aratrika'
'Samanta, Debabrata'
'Zangrando, Ennio'
'Ghosh, Totan'
'Das, Debasis'

_publ_section_title
;
 A dinuclear iron complex as an efficient electrocatalyst for homogeneous
 water oxidation reaction
;
_journal_issue 9
_journal_name_full 'Catalysis Science &amp; Technology'
_journal_page_first 2830
_journal_page_last 2837
_journal_paper_doi 10.1039/D0CY00011F
_journal_volume 10
_journal_year 2020
_chemical_formula_moiety 'C32 H34 Cl2 Fe2 N6 O7, 2(Fe Cl4), 2(C2 H6 O)'
_chemical_formula_sum 'C36 H46 Cl10 Fe4 N6 O9'
_chemical_formula_weight 1284.69
_space_group_crystal_system monoclinic
_space_group_IT_number 14
_space_group_name_Hall '-P 2yn'
_space_group_name_H-M_alt 'P 1 21/n 1'
_atom_sites_solution_hydrogens mixed
_audit_creation_method SHELXL-2014/7
_audit_update_record
;
2019-06-11 deposited with the CCDC.	2020-03-25 downloaded from the CCDC.
;
_cell_angle_alpha 90
_cell_angle_beta 109.931(6)
_cell_angle_gamma 90
_cell_formula_units_Z 2
_cell_length_a 13.612(3)
_cell_length_b 13.537(2)
_cell_length_c 14.409(3)
_cell_measurement_reflns_used 2034
_cell_measurement_temperature 100(2)
_cell_measurement_theta_max 25.85
_cell_measurement_theta_min 2.45
_cell_volume 2496.1(8)
_computing_cell_refinement 'Bruker SAINT'
_computing_data_collection 'Bruker APEX2'
_computing_data_reduction 'Bruker SAINT'
_computing_structure_refinement 'SHELXL-2014/7 (Sheldrick, 2014)'
_computing_structure_solution 'SHELXS-97 (Sheldrick 2008)'
_diffrn_ambient_temperature 100(2)
_diffrn_measured_fraction_theta_full 0.991
_diffrn_measured_fraction_theta_max 0.992
_diffrn_measurement_device_type 'BRUKER SMART APEX CCD DIFFRACTOMETER'
_diffrn_measurement_method 'OMEGA-PHI SCAN'
_diffrn_radiation_monochromator graphite
_diffrn_radiation_source 'fine-focus sealed tube'
_diffrn_radiation_type MoK\a
_diffrn_radiation_wavelength 0.71073
_diffrn_reflns_av_R_equivalents 0.1046
_diffrn_reflns_av_unetI/netI 0.0913
_diffrn_reflns_Laue_measured_fraction_full 0.991
_diffrn_reflns_Laue_measured_fraction_max 0.992
_diffrn_reflns_limit_h_max 17
_diffrn_reflns_limit_h_min -17
_diffrn_reflns_limit_k_max 17
_diffrn_reflns_limit_k_min -16
_diffrn_reflns_limit_l_max 18
_diffrn_reflns_limit_l_min -14
_diffrn_reflns_number 18516
_diffrn_reflns_point_group_measured_fraction_full 0.991
_diffrn_reflns_point_group_measured_fraction_max 0.992
_diffrn_reflns_theta_full 25.242
_diffrn_reflns_theta_max 26.732
_diffrn_reflns_theta_min 2.127
_exptl_absorpt_coefficient_mu 1.730
_exptl_absorpt_correction_T_max 0.883
_exptl_absorpt_correction_T_min 0.804
_exptl_absorpt_correction_type multi-scan
_exptl_absorpt_process_details 'BRUKER SADABS'
_exptl_crystal_colour black
_exptl_crystal_density_diffrn 1.709
_exptl_crystal_description needle
_exptl_crystal_F_000 1300
_exptl_crystal_size_max 0.163
_exptl_crystal_size_mid 0.063
_exptl_crystal_size_min 0.052
_refine_diff_density_max 1.740
_refine_diff_density_min -0.746
_refine_diff_density_rms 0.197
_refine_ls_extinction_method none
_refine_ls_goodness_of_fit_ref 1.116
_refine_ls_hydrogen_treatment mixed
_refine_ls_matrix_type full
_refine_ls_number_parameters 300
_refine_ls_number_reflns 5264
_refine_ls_number_restraints 3
_refine_ls_restrained_S_all 1.116
_refine_ls_R_factor_all 0.0979
_refine_ls_R_factor_gt 0.0867
_refine_ls_shift/su_max 0.000
_refine_ls_shift/su_mean 0.000
_refine_ls_structure_factor_coef Fsqd
_refine_ls_weighting_details 'w=1/[\s^2^(Fo^2^)+(0.0609P)^2^+35.8837P] where P=(Fo^2^+2Fc^2^)/3'
_refine_ls_weighting_scheme calc
_refine_ls_wR_factor_gt 0.2206
_refine_ls_wR_factor_ref 0.2273
_reflns_Friedel_coverage 0.000
_reflns_number_gt 4383
_reflns_number_total 5264
_reflns_threshold_expression 'I > 2\s(I)'
_cod_data_source_file d0cy00011f2.cif
_cod_data_source_block shelx
_cod_depositor_comments
;
The following automatic conversions were performed:

data item '_exptl_absorpt_correction_type' value 'MULTI-SCAN' was
changed to 'multi-scan' in accordance with the
/home/data/users/saulius/crontab/automatic-downloads/rss-feeds/RSC/lib/dictionaries/cif_core.dic
dictionary named 'cif_core.dic' version 2.4.2 last updated on
2011-04-26.

Automatic conversion script
Id: cif_fix_values 7556 2019-12-06 15:28:31Z antanas 

 Adding full bibliography for 1557658--1557659.cif.

 Adding full bibliography for 1557658--1557659.cif.
;
_cod_original_cell_volume 2496.0(8)
_cod_original_sg_symbol_H-M 'P 21/n'
_cod_database_code 1557658
_shelx_shelxl_version_number 2014/7
_shelx_space_group_comment
;
The symmetry employed for this shelxl refinement is uniquely defined
by the following loop, which should always be used as a source of
symmetry information in preference to the above space-group names.
They are only intended as comments.
;

loop_
_space_group_symop_operation_xyz
'x, y, z'
'-x+1/2, y+1/2, -z+1/2'
'-x, -y, -z'
'x-1/2, -y-1/2, z-1/2'

loop_
_atom_site_label
_atom_site_type_symbol
_atom_site_fract_x
_atom_site_fract_y
_atom_site_fract_z
_atom_site_U_iso_or_equiv
_atom_site_adp_type
_atom_site_occupancy
_atom_site_site_symmetry_order
_atom_site_calc_flag
_atom_site_refinement_flags_posn
_atom_site_refinement_flags_adp
_atom_site_refinement_flags_occupancy
_atom_site_disorder_assembly
_atom_site_disorder_group
Fe1 Fe 0.53953(8) 0.87697(7) 0.54568(7) 0.0147(3) Uani 1 1 d D . . . .
Cl1 Cl 0.41372(15) 0.77617(13) 0.44611(13) 0.0231(4) Uani 1 1 d . . . . .
N1 N 0.6523(5) 0.8756(4) 0.4743(4) 0.0157(12) Uani 1 1 d . . . . .
N2 N 0.4859(5) 0.8977(5) 0.6667(4) 0.0176(12) Uani 1 1 d . . . . .
N3 N 0.6769(4) 0.9348(4) 0.6609(4) 0.0134(11) Uani 1 1 d . . . . .
O1 O 0.8521(4) 0.9560(4) 0.6803(4) 0.0199(11) Uani 1 1 d . . . . .
O2 O 0.7210(4) 1.0156(4) 0.8104(4) 0.0191(11) Uani 1 1 d . . . . .
O3 O 0.6229(4) 0.7468(4) 0.6284(4) 0.0205(11) Uani 1 1 d D . . . .
H3 H 0.608(4) 0.6836(9) 0.623(3) 0.031 Uiso 1 1 d D U . . .
O4 O 0.5000 1.0000 0.5000 0.0157(14) Uani 1 2 d S . P . .
C1 C 0.6385(6) 0.8342(6) 0.3859(5) 0.0209(15) Uani 1 1 d . . . . .
H1 H 0.5820 0.7896 0.3591 0.025 Uiso 1 1 calc R U . . .
C2 C 0.7031(7) 0.8542(6) 0.3327(6) 0.0252(17) Uani 1 1 d . . . . .
H2 H 0.6912 0.8246 0.2700 0.030 Uiso 1 1 calc R U . . .
C3 C 0.7863(6) 0.9185(6) 0.3729(5) 0.0240(16) Uani 1 1 d . . . . .
H3A H 0.8311 0.9353 0.3372 0.029 Uiso 1 1 calc R U . . .
C4 C 0.8030(6) 0.9578(6) 0.4652(5) 0.0214(15) Uani 1 1 d . . . . .
H4 H 0.8609 1.0001 0.4947 0.026 Uiso 1 1 calc R U . . .
C5 C 0.7354(6) 0.9355(5) 0.5144(5) 0.0174(14) Uani 1 1 d . . . . .
C6 C 0.3984(6) 0.8561(6) 0.6769(6) 0.0224(15) Uani 1 1 d . . . . .
H6 H 0.3577 0.8113 0.6282 0.027 Uiso 1 1 calc R U . . .
C7 C 0.3686(6) 0.8782(6) 0.7560(6) 0.0247(16) Uani 1 1 d . . . . .
H7 H 0.3079 0.8484 0.7622 0.030 Uiso 1 1 calc R U . . .
C8 C 0.4268(7) 0.9441(6) 0.8271(6) 0.0268(17) Uani 1 1 d . . . . .
H8 H 0.4063 0.9600 0.8821 0.032 Uiso 1 1 calc R U . . .
C9 C 0.5146(7) 0.9861(6) 0.8173(6) 0.0242(16) Uani 1 1 d . . . . .
H9 H 0.5558 1.0315 0.8651 0.029 Uiso 1 1 calc R U . . .
C10 C 0.5421(6) 0.9607(5) 0.7354(5) 0.0179(14) Uani 1 1 d . . . . .
C11 C 0.6380(5) 1.0050(5) 0.7209(5) 0.0144(13) Uani 1 1 d . . . . .
H11 H 0.6204 1.0702 0.6865 0.017 Uiso 1 1 calc R U . . .
C12 C 0.7504(6) 0.9800(5) 0.6155(5) 0.0175(14) Uani 1 1 d . . . . .
H12 H 0.7409 1.0533 0.6103 0.021 Uiso 1 1 calc R U . . .
C13 C 0.6862(6) 0.7641(5) 0.7301(5) 0.0190(15) Uani 1 1 d D . . . .
H13A H 0.7376 0.7101 0.7541 0.023 Uiso 1 1 calc R U . . .
H13B H 0.6414 0.7659 0.7717 0.023 Uiso 1 1 calc R U . . .
C14 C 0.7421(6) 0.8616(5) 0.7365(5) 0.0161(14) Uani 1 1 d . . . . .
C15 C 0.8411(5) 0.8565(5) 0.7115(5) 0.0169(14) Uani 1 1 d . . . . .
H15A H 0.9016 0.8376 0.7699 0.020 Uiso 1 1 calc R U . . .
H15B H 0.8340 0.8086 0.6577 0.020 Uiso 1 1 calc R U . . .
C16 C 0.7606(6) 0.9171(5) 0.8372(5) 0.0168(14) Uani 1 1 d . . . . .
H16A H 0.7225 0.8839 0.8760 0.020 Uiso 1 1 calc R U . . .
H16B H 0.8359 0.9188 0.8770 0.020 Uiso 1 1 calc R U . . .
Fe2 Fe 0.53959(9) 0.74194(8) 0.02680(8) 0.0201(3) Uani 1 1 d . . . . .
Cl2 Cl 0.38702(15) 0.80644(14) 0.01195(14) 0.0243(4) Uani 1 1 d . . . . .
Cl3 Cl 0.66204(17) 0.85525(16) 0.05830(15) 0.0309(5) Uani 1 1 d . . . . .
Cl4 Cl 0.57843(16) 0.63944(15) 0.15260(14) 0.0283(4) Uani 1 1 d . . . . .
Cl5 Cl 0.53733(16) 0.66599(15) -0.10893(14) 0.0273(4) Uani 1 1 d . . . . .
C17 C 0.4252(6) 0.5628(6) 0.6245(6) 0.0271(17) Uani 1 1 d . . . . .
H17A H 0.3876 0.6111 0.5731 0.033 Uiso 1 1 calc R U . . .
H17B H 0.4065 0.5760 0.6840 0.033 Uiso 1 1 calc R U . . .
C18 C 0.3910(7) 0.4599(6) 0.5879(7) 0.0326(19) Uani 1 1 d . . . . .
H18A H 0.4197 0.4425 0.5362 0.049 Uiso 1 1 calc R U . . .
H18B H 0.3145 0.4571 0.5609 0.049 Uiso 1 1 calc R U . . .
H18C H 0.4166 0.4130 0.6428 0.049 Uiso 1 1 calc R U . . .
O5 O 0.5359(4) 0.5755(4) 0.6481(4) 0.0253(12) Uani 1 1 d . . . . .
H5A H 0.5680 0.5417 0.6983 0.038 Uiso 1 1 calc R U . . .

loop_
_atom_site_aniso_label
_atom_site_aniso_U_11
_atom_site_aniso_U_22
_atom_site_aniso_U_33
_atom_site_aniso_U_23
_atom_site_aniso_U_13
_atom_site_aniso_U_12
Fe1 0.0141(5) 0.0164(5) 0.0117(5) -0.0008(3) 0.0019(4) -0.0021(4)
Cl1 0.0245(10) 0.0203(9) 0.0187(8) -0.0009(6) 0.0000(7) -0.0066(7)
N1 0.015(3) 0.016(3) 0.015(3) -0.002(2) 0.005(2) 0.000(2)
N2 0.015(3) 0.022(3) 0.018(3) 0.006(2) 0.008(2) 0.004(2)
N3 0.011(3) 0.017(3) 0.012(3) -0.004(2) 0.003(2) -0.004(2)
O1 0.019(3) 0.022(3) 0.014(2) 0.0013(19) 0.000(2) -0.001(2)
O2 0.020(3) 0.019(3) 0.012(2) -0.0041(18) -0.003(2) 0.000(2)
O3 0.024(3) 0.013(2) 0.023(3) -0.0003(19) 0.006(2) -0.005(2)
O4 0.021(4) 0.012(3) 0.014(3) 0.002(2) 0.005(3) 0.002(3)
C1 0.023(4) 0.023(4) 0.014(3) -0.004(3) 0.002(3) 0.002(3)
C2 0.030(4) 0.029(4) 0.015(3) -0.001(3) 0.006(3) 0.008(3)
C3 0.025(4) 0.031(4) 0.016(3) 0.011(3) 0.007(3) 0.008(3)
C4 0.020(4) 0.023(4) 0.021(4) 0.003(3) 0.007(3) 0.000(3)
C5 0.017(4) 0.019(3) 0.015(3) 0.002(3) 0.004(3) 0.004(3)
C6 0.017(4) 0.026(4) 0.024(4) 0.006(3) 0.006(3) 0.004(3)
C7 0.022(4) 0.031(4) 0.024(4) 0.009(3) 0.011(3) 0.002(3)
C8 0.030(4) 0.029(4) 0.026(4) 0.010(3) 0.017(4) 0.014(3)
C9 0.033(4) 0.021(4) 0.023(4) 0.002(3) 0.015(3) 0.011(3)
C10 0.019(4) 0.018(3) 0.017(3) 0.004(3) 0.006(3) 0.006(3)
C11 0.015(3) 0.016(3) 0.008(3) -0.001(2) 0.000(3) 0.002(3)
C12 0.016(3) 0.022(4) 0.014(3) 0.000(3) 0.005(3) -0.001(3)
C13 0.019(4) 0.021(4) 0.017(3) 0.003(3) 0.006(3) -0.001(3)
C14 0.016(3) 0.020(3) 0.010(3) 0.000(2) 0.001(3) 0.000(3)
C15 0.009(3) 0.023(4) 0.016(3) 0.002(3) 0.001(3) 0.002(3)
C16 0.015(3) 0.021(3) 0.010(3) 0.001(3) -0.002(3) 0.002(3)
Fe2 0.0195(6) 0.0244(6) 0.0176(5) -0.0020(4) 0.0077(4) -0.0019(4)
Cl2 0.0222(9) 0.0253(9) 0.0261(9) -0.0003(7) 0.0091(7) 0.0010(7)
Cl3 0.0299(11) 0.0361(11) 0.0285(10) -0.0057(8) 0.0123(8) -0.0122(9)
Cl4 0.0270(10) 0.0338(10) 0.0248(9) 0.0057(8) 0.0098(8) 0.0038(8)
Cl5 0.0300(10) 0.0331(10) 0.0202(9) -0.0041(7) 0.0102(8) 0.0017(8)
C17 0.018(4) 0.035(4) 0.027(4) 0.004(3) 0.005(3) 0.001(3)
C18 0.027(5) 0.033(5) 0.032(4) 0.005(4) 0.002(4) -0.004(4)
O5 0.020(3) 0.025(3) 0.027(3) 0.006(2) 0.002(2) -0.002(2)

loop_
_atom_type_symbol
_atom_type_description
_atom_type_scat_dispersion_real
_atom_type_scat_dispersion_imag
_atom_type_scat_source
C C 0.0033 0.0016 'International Tables Vol C Tables 4.2.6.8 and 6.1.1.4'
H H 0.0000 0.0000 'International Tables Vol C Tables 4.2.6.8 and 6.1.1.4'
Fe Fe 0.3463 0.8444 'International Tables Vol C Tables 4.2.6.8 and 6.1.1.4'
N N 0.0061 0.0033 'International Tables Vol C Tables 4.2.6.8 and 6.1.1.4'
O O 0.0106 0.0060 'International Tables Vol C Tables 4.2.6.8 and 6.1.1.4'
Cl Cl 0.1484 0.1585 'International Tables Vol C Tables 4.2.6.8 and 6.1.1.4'

loop_
_geom_angle_atom_site_label_1
_geom_angle_atom_site_label_2
_geom_angle_atom_site_label_3
_geom_angle
_geom_angle_site_symmetry_1
_geom_angle_site_symmetry_3
_geom_angle_publ_flag
O4 Fe1 N1 90.38(16) . . ?
O4 Fe1 N2 91.97(17) . . ?
N1 Fe1 N2 155.1(2) . . ?
O4 Fe1 N3 91.03(16) . . ?
N1 Fe1 N3 78.3(2) . . ?
N2 Fe1 N3 76.9(2) . . ?
O4 Fe1 O3 165.14(15) . . ?
N1 Fe1 O3 86.0(2) . . ?
N2 Fe1 O3 85.4(2) . . ?
N3 Fe1 O3 74.1(2) . . ?
O4 Fe1 Cl1 104.88(7) . . ?
N1 Fe1 Cl1 101.70(17) . . ?
N2 Fe1 Cl1 101.60(18) . . ?
N3 Fe1 Cl1 164.08(17) . . ?
O3 Fe1 Cl1 89.97(14) . . ?
C1 N1 C5 118.7(6) . . ?
C1 N1 Fe1 124.9(5) . . ?
C5 N1 Fe1 115.3(4) . . ?
C10 N2 C6 118.9(6) . . ?
C10 N2 Fe1 115.0(5) . . ?
C6 N2 Fe1 126.0(5) . . ?
C11 N3 C12 114.4(5) . . ?
C11 N3 C14 103.7(5) . . ?
C12 N3 C14 105.4(5) . . ?
C11 N3 Fe1 106.7(4) . . ?
C12 N3 Fe1 109.9(4) . . ?
C14 N3 Fe1 116.9(4) . . ?
C12 O1 C15 103.7(5) . . ?
C11 O2 C16 105.2(5) . . ?
C13 O3 Fe1 115.9(4) . . ?
C13 O3 H3 106.5(18) . . ?
Fe1 O3 H3 132(2) . . ?
Fe1 O4 Fe1 180.0 3_676 . ?
N1 C1 C2 122.4(7) . . ?
N1 C1 H1 118.8 . . ?
C2 C1 H1 118.8 . . ?
C1 C2 C3 118.4(7) . . ?
C1 C2 H2 120.8 . . ?
C3 C2 H2 120.8 . . ?
C4 C3 C2 119.2(7) . . ?
C4 C3 H3A 120.4 . . ?
C2 C3 H3A 120.4 . . ?
C5 C4 C3 119.6(7) . . ?
C5 C4 H4 120.2 . . ?
C3 C4 H4 120.2 . . ?
N1 C5 C4 121.5(7) . . ?
N1 C5 C12 117.7(6) . . ?
C4 C5 C12 120.8(7) . . ?
C7 C6 N2 121.1(7) . . ?
C7 C6 H6 119.5 . . ?
N2 C6 H6 119.5 . . ?
C6 C7 C8 120.0(7) . . ?
C6 C7 H7 120.0 . . ?
C8 C7 H7 120.0 . . ?
C9 C8 C7 119.3(7) . . ?
C9 C8 H8 120.4 . . ?
C7 C8 H8 120.4 . . ?
C8 C9 C10 118.5(8) . . ?
C8 C9 H9 120.7 . . ?
C10 C9 H9 120.7 . . ?
N2 C10 C9 122.3(7) . . ?
N2 C10 C11 117.0(6) . . ?
C9 C10 C11 120.7(7) . . ?
O2 C11 N3 105.3(5) . . ?
O2 C11 C10 112.0(5) . . ?
N3 C11 C10 108.6(5) . . ?
O2 C11 H11 110.3 . . ?
N3 C11 H11 110.3 . . ?
C10 C11 H11 110.3 . . ?
O1 C12 N3 105.4(5) . . ?
O1 C12 C5 108.8(6) . . ?
N3 C12 C5 111.4(6) . . ?
O1 C12 H12 110.4 . . ?
N3 C12 H12 110.4 . . ?
C5 C12 H12 110.4 . . ?
O3 C13 C14 108.5(5) . . ?
O3 C13 H13A 110.0 . . ?
C14 C13 H13A 110.0 . . ?
O3 C13 H13B 110.0 . . ?
C14 C13 H13B 110.0 . . ?
H13A C13 H13B 108.4 . . ?
C15 C14 C13 114.7(6) . . ?
C15 C14 N3 102.1(5) . . ?
C13 C14 N3 111.6(6) . . ?
C15 C14 C16 111.5(6) . . ?
C13 C14 C16 113.1(6) . . ?
N3 C14 C16 102.7(5) . . ?
O1 C15 C14 103.1(5) . . ?
O1 C15 H15A 111.1 . . ?
C14 C15 H15A 111.1 . . ?
O1 C15 H15B 111.1 . . ?
C14 C15 H15B 111.1 . . ?
H15A C15 H15B 109.1 . . ?
O2 C16 C14 105.5(5) . . ?
O2 C16 H16A 110.6 . . ?
C14 C16 H16A 110.6 . . ?
O2 C16 H16B 110.6 . . ?
C14 C16 H16B 110.6 . . ?
H16A C16 H16B 108.8 . . ?
Cl2 Fe2 Cl3 111.63(9) . . ?
Cl2 Fe2 Cl4 106.55(8) . . ?
Cl3 Fe2 Cl4 108.55(9) . . ?
Cl2 Fe2 Cl5 111.91(9) . . ?
Cl3 Fe2 Cl5 106.85(9) . . ?
Cl4 Fe2 Cl5 111.37(9) . . ?
O5 C17 C18 111.5(7) . . ?
O5 C17 H17A 109.3 . . ?
C18 C17 H17A 109.3 . . ?
O5 C17 H17B 109.3 . . ?
C18 C17 H17B 109.3 . . ?
H17A C17 H17B 108.0 . . ?
C17 C18 H18A 109.5 . . ?
C17 C18 H18B 109.5 . . ?
H18A C18 H18B 109.5 . . ?
C17 C18 H18C 109.5 . . ?
H18A C18 H18C 109.5 . . ?
H18B C18 H18C 109.5 . . ?
C17 O5 H5A 109.5 . . ?

loop_
_geom_bond_atom_site_label_1
_geom_bond_atom_site_label_2
_geom_bond_distance
_geom_bond_site_symmetry_2
_geom_bond_publ_flag
Fe1 O4 1.8041(10) . ?
Fe1 N1 2.119(6) . ?
Fe1 N2 2.125(6) . ?
Fe1 N3 2.180(6) . ?
Fe1 O3 2.212(5) . ?
Fe1 Cl1 2.276(2) . ?
N1 C1 1.345(9) . ?
N1 C5 1.352(9) . ?
N2 C10 1.333(10) . ?
N2 C6 1.370(10) . ?
N3 C11 1.496(8) . ?
N3 C12 1.500(9) . ?
N3 C14 1.516(9) . ?
O1 C12 1.418(9) . ?
O1 C15 1.445(8) . ?
O2 C11 1.403(8) . ?
O2 C16 1.441(8) . ?
O3 C13 1.443(9) . ?
O3 H3 0.877(10) . ?
O4 Fe1 1.8040(10) 3_676 ?
C1 C2 1.377(11) . ?
C1 H1 0.9500 . ?
C2 C3 1.389(12) . ?
C2 H2 0.9500 . ?
C3 C4 1.377(11) . ?
C3 H3A 0.9500 . ?
C4 C5 1.371(10) . ?
C4 H4 0.9500 . ?
C5 C12 1.525(9) . ?
C6 C7 1.368(11) . ?
C6 H6 0.9500 . ?
C7 C8 1.386(12) . ?
C7 H7 0.9500 . ?
C8 C9 1.374(12) . ?
C8 H8 0.9500 . ?
C9 C10 1.397(10) . ?
C9 H9 0.9500 . ?
C10 C11 1.515(10) . ?
C11 H11 1.0000 . ?
C12 H12 1.0000 . ?
C13 C14 1.510(10) . ?
C13 H13A 0.9900 . ?
C13 H13B 0.9900 . ?
C14 C15 1.510(10) . ?
C14 C16 1.577(9) . ?
C15 H15A 0.9900 . ?
C15 H15B 0.9900 . ?
C16 H16A 0.9900 . ?
C16 H16B 0.9900 . ?
Fe2 Cl2 2.195(2) . ?
Fe2 Cl3 2.196(2) . ?
Fe2 Cl4 2.199(2) . ?
Fe2 Cl5 2.200(2) . ?
C17 O5 1.439(9) . ?
C17 C18 1.506(12) . ?
C17 H17A 0.9900 . ?
C17 H17B 0.9900 . ?
C18 H18A 0.9800 . ?
C18 H18B 0.9800 . ?
C18 H18C 0.9800 . ?
O5 H5A 0.8400 . ?
